data_7105807
loop_
_publ_author_name
'Manuel Alcarazo'
'Karin Radkowski'
'Richard Goddard'
'Alois Furstner'

_publ_section_title
;
 Metal complexes with carbene ligands stabilized by lateral enamines
;
_journal_name_full Chem.Commun.
_journal_page_first 776
_journal_paper_doi 10.1039/c0cc03128c
_journal_volume 47
_journal_year 2011
_chemical_compound_source dichloromethane/diethylether
_chemical_formula_moiety '2(C44 H44 Cl N2 P2 Pd 1+),2(B F4 1-),5(C H2 Cl2)'
_chemical_formula_sum 'C93 H98 B2 Cl12 F8 N4 P4 Pd2'
_chemical_formula_weight 2207.45
_chemical_name_systematic
;
N-methyl-3-(dimethylamino-methylidenyl)-4,5-dihydropyrrolyliden-2-yl-
bis-(triphenylphosphine)-chloro-palladium(ii) tetrafluoroborate
tris-dichloromethane solute
;
_space_group_IT_number 15
_symmetry_cell_setting monoclinic
_symmetry_Int_Tables_number 15
_symmetry_space_group_name_Hall '-C 2yc'
_symmetry_space_group_name_H-M 'C 1 2/c 1'
_atom_sites_solution_hydrogens geom
_atom_sites_solution_primary direct
_atom_sites_solution_secondary difmap
_audit_block_code AVM-AB-407-01
_audit_creation_date 2010-07-06
_cell_angle_alpha 90.00
_cell_angle_beta 125.390(1)
_cell_angle_gamma 90.00
_cell_formula_units_Z 4
_cell_length_a 32.7088(4)
_cell_length_b 16.8288(2)
_cell_length_c 23.4760(3)
_cell_measurement_reflns_used 278975
_cell_measurement_temperature 160
_cell_measurement_theta_max 33.14
_cell_measurement_theta_min 2.91
_cell_volume 10534.7(3)
_computing_cell_refinement 'DENZO (Bruker AXS, 2006)'
_computing_data_collection 'DATCOL (Bruker AXS, 2006)'
_computing_data_reduction 'DENZO (Bruker AXS, 2006)'
_computing_molecular_graphics 'DIAMOND (Crystal Impact GbR, 2005)'
_computing_structure_refinement 'SHELXL-97 (Sheldrick, 2008)'
_computing_structure_solution 'SHELXS-97 (Sheldrick, 2008)'
_diffrn_ambient_temperature 160
_diffrn_detector_area_resol_mean 18.02
_diffrn_measured_fraction_theta_full 0.986
_diffrn_measured_fraction_theta_max 0.986
_diffrn_measurement_device_type 'Bruker AXS Enraf-Nonius KappaCCD'
_diffrn_measurement_method 'CCD \f- and \w-scans'
_diffrn_radiation_monochromator graphite
_diffrn_radiation_source '0.2 x 2mm^2^ focus rotating anode'
_diffrn_radiation_type MoK\a
_diffrn_radiation_wavelength 0.71073
_diffrn_reflns_av_R_equivalents 0.0393
_diffrn_reflns_av_sigmaI/netI 0.0271
_diffrn_reflns_limit_h_max 50
_diffrn_reflns_limit_h_min -50
_diffrn_reflns_limit_k_max 25
_diffrn_reflns_limit_k_min -25
_diffrn_reflns_limit_l_max 36
_diffrn_reflns_limit_l_min -35
_diffrn_reflns_number 115104
_diffrn_reflns_theta_full 33.19
_diffrn_reflns_theta_max 33.19
_diffrn_reflns_theta_min 6.81
_exptl_absorpt_coefficient_mu 0.764
_exptl_absorpt_correction_T_max 0.87787
_exptl_absorpt_correction_T_min 0.76729
_exptl_absorpt_correction_type gaussian
_exptl_absorpt_process_details 'SADABS (Bruker AXS, 2008)'
_exptl_crystal_colour pale-yellow
_exptl_crystal_density_diffrn 1.392
_exptl_crystal_description prism
_exptl_crystal_F_000 4488
_exptl_crystal_size_max 0.065
_exptl_crystal_size_mid 0.065
_exptl_crystal_size_min 0.050
_refine_diff_density_max 2.272
_refine_diff_density_min -1.906
_refine_diff_density_rms 0.158
_refine_ls_extinction_method none
_refine_ls_goodness_of_fit_ref 1.038
_refine_ls_hydrogen_treatment constr
_refine_ls_matrix_type full
_refine_ls_number_parameters 554
_refine_ls_number_reflns 19883
_refine_ls_number_restraints 0
_refine_ls_restrained_S_all 1.038
_refine_ls_R_factor_all 0.0834
_refine_ls_R_factor_gt 0.0699
_refine_ls_shift/su_max 0.001
_refine_ls_shift/su_mean 0.000
_refine_ls_structure_factor_coef Fsqd
_refine_ls_weighting_details 'calc w=1/[\s^2^(Fo^2^)+(0.1208P)^2^+48.4188P] where P=(Fo^2^+2Fc^2^)/3'
_refine_ls_weighting_scheme calc
_refine_ls_wR_factor_gt 0.2073
_refine_ls_wR_factor_ref 0.2197
_reflns_number_gt 16131
_reflns_number_total 19883
_reflns_threshold_expression >2sigma(I)
_cod_data_source_file C0CC03128C.TXT
_cod_data_source_block 4
_cod_original_cell_volume 10534.7(2)
_cod_original_sg_symbol_Hall '-c 2yc'
_cod_database_code 7105807

loop_
_symmetry_equiv_pos_as_xyz
'x, y, z'
'-x, y, -z+1/2'
'x+1/2, y+1/2, z'
'-x+1/2, y+1/2, -z+1/2'
'-x, -y, -z'
'x, -y, z-1/2'
'-x+1/2, -y+1/2, -z'
'x+1/2, -y+1/2, z-1/2'

loop_
_atom_site_label
_atom_site_type_symbol
_atom_site_fract_x
_atom_site_fract_y
_atom_site_fract_z
_atom_site_U_iso_or_equiv
_atom_site_adp_type
_atom_site_occupancy
_atom_site_symmetry_multiplicity
_atom_site_calc_flag
_atom_site_refinement_flags
_atom_site_disorder_assembly
_atom_site_disorder_group
C1 C 0.18259(11) 0.18248(16) 0.18670(14) 0.0255(5) Uani 1 1 d . . .
C2 C 0.12987(12) 0.19689(18) 0.14008(17) 0.0324(6) Uani 1 1 d . . .
C3 C 0.11254(13) 0.2739(2) 0.1265(2) 0.0392(8) Uani 1 1 d . . .
H3 H 0.1382 0.3131 0.1479 0.047 Uiso 1 1 calc R . .
C4 C 0.0577(2) 0.3890(3) 0.0875(3) 0.0723(17) Uani 1 1 d . . .
H4A H 0.0525 0.4021 0.1236 0.108 Uiso 1 1 calc R . .
H4B H 0.0280 0.4044 0.0416 0.108 Uiso 1 1 calc R . .
H4C H 0.0871 0.4177 0.0968 0.108 Uiso 1 1 calc R . .
C5 C 0.0214(2) 0.2539(4) 0.0568(6) 0.108(4) Uani 1 1 d . . .
H5A H 0.0250 0.2075 0.0348 0.162 Uiso 1 1 calc R . .
H5B H -0.0080 0.2847 0.0213 0.162 Uiso 1 1 calc R . .
H5C H 0.0172 0.2363 0.0929 0.162 Uiso 1 1 calc R . .
C6 C 0.10325(14) 0.1165(2) 0.1152(2) 0.0428(8) Uani 1 1 d . . .
H6A H 0.0849 0.1109 0.0639 0.051 Uiso 1 1 calc R . .
H6B H 0.0794 0.1098 0.1279 0.051 Uiso 1 1 calc R . .
C7 C 0.14654(13) 0.05577(18) 0.15397(19) 0.0359(7) Uani 1 1 d . . .
H7A H 0.1428 0.0215 0.1849 0.043 Uiso 1 1 calc R . .
H7B H 0.1477 0.0218 0.1205 0.043 Uiso 1 1 calc R . .
C8 C 0.24097(12) 0.06853(19) 0.23965(18) 0.0339(6) Uani 1 1 d . . .
H8A H 0.2666 0.1099 0.2642 0.051 Uiso 1 1 calc R . .
H8B H 0.2478 0.0367 0.2111 0.051 Uiso 1 1 calc R . .
H8C H 0.2416 0.0342 0.2738 0.051 Uiso 1 1 calc R . .
C9 C 0.19517(13) 0.17399(18) 0.33085(17) 0.0312(6) Uani 1 1 d . . .
C10 C 0.14328(15) 0.1639(2) 0.28756(19) 0.0410(8) Uani 1 1 d . . .
H10 H 0.1224 0.2057 0.2574 0.049 Uiso 1 1 calc R . .
C11 C 0.12210(19) 0.0923(3) 0.2886(2) 0.0546(11) Uani 1 1 d . . .
H11 H 0.0867 0.0862 0.2596 0.065 Uiso 1 1 calc R . .
C12 C 0.1517(2) 0.0303(2) 0.3309(3) 0.0535(11) Uani 1 1 d . . .
H12 H 0.1369 -0.0187 0.3300 0.064 Uiso 1 1 calc R . .
C13 C 0.2030(2) 0.0403(2) 0.3747(3) 0.0519(10) Uani 1 1 d . . .
H13 H 0.2237 -0.0018 0.4047 0.062 Uiso 1 1 calc R . .
C14 C 0.22488(16) 0.1117(2) 0.3750(2) 0.0418(8) Uani 1 1 d . . .
H14 H 0.2602 0.1180 0.4055 0.050 Uiso 1 1 calc R . .
C15 C 0.18430(11) 0.34507(17) 0.31567(16) 0.0277(5) Uani 1 1 d . . .
C16 C 0.17974(13) 0.41204(18) 0.27761(17) 0.0321(6) Uani 1 1 d . . .
H16 H 0.1980 0.4149 0.2577 0.039 Uiso 1 1 calc R . .
C17 C 0.14868(15) 0.4752(2) 0.2683(2) 0.0407(7) Uani 1 1 d . . .
H17 H 0.1457 0.5203 0.2418 0.049 Uiso 1 1 calc R . .
C18 C 0.12243(15) 0.4719(3) 0.2976(2) 0.0467(9) Uani 1 1 d . . .
H18 H 0.1010 0.5145 0.2910 0.056 Uiso 1 1 calc R . .
C19 C 0.12736(18) 0.4059(3) 0.3370(3) 0.0521(10) Uani 1 1 d . . .
H19 H 0.1095 0.4040 0.3576 0.063 Uiso 1 1 calc R . .
C20 C 0.15821(15) 0.3428(2) 0.3465(2) 0.0410(7) Uani 1 1 d . . .
H20 H 0.1616 0.2982 0.3738 0.049 Uiso 1 1 calc R . .
C21 C 0.28273(12) 0.27221(18) 0.41195(15) 0.0285(5) Uani 1 1 d . . .
C22 C 0.32542(14) 0.2350(3) 0.4251(2) 0.0418(8) Uani 1 1 d . . .
H22 H 0.3242 0.2088 0.3883 0.050 Uiso 1 1 calc R . .
C23 C 0.36995(16) 0.2362(3) 0.4920(2) 0.0534(11) Uani 1 1 d . . .
H23 H 0.3988 0.2095 0.5012 0.064 Uiso 1 1 calc R . .
C24 C 0.37208(17) 0.2761(3) 0.5450(2) 0.0509(10) Uani 1 1 d . . .
H24 H 0.4026 0.2771 0.5905 0.061 Uiso 1 1 calc R . .
C25 C 0.33034(16) 0.3146(3) 0.53265(18) 0.0422(8) Uani 1 1 d . . .
H25 H 0.3323 0.3427 0.5693 0.051 Uiso 1 1 calc R . .
C26 C 0.28521(13) 0.3118(2) 0.46614(16) 0.0331(6) Uani 1 1 d . . .
H26 H 0.2562 0.3369 0.4577 0.040 Uiso 1 1 calc R . .
C27 C 0.21866(13) 0.17438(19) 0.08696(16) 0.0316(6) Uani 1 1 d . . .
C28 C 0.24891(17) 0.1101(2) 0.0974(2) 0.0438(8) Uani 1 1 d . . .
H28 H 0.2842 0.1137 0.1310 0.053 Uiso 1 1 calc R . .
C29 C 0.2281(2) 0.0402(3) 0.0592(3) 0.0575(12) Uani 1 1 d . . .
H29 H 0.2492 -0.0034 0.0670 0.069 Uiso 1 1 calc R . .
C30 C 0.1774(2) 0.0340(3) 0.0106(3) 0.0569(12) Uani 1 1 d . . .
H30 H 0.1634 -0.0138 -0.0152 0.068 Uiso 1 1 calc R . .
C31 C 0.1463(2) 0.0982(3) -0.0011(2) 0.0518(10) Uani 1 1 d . . .
H31 H 0.1111 0.0940 -0.0351 0.062 Uiso 1 1 calc R . .
C32 C 0.16645(15) 0.1684(2) 0.03676(19) 0.0412(7) Uani 1 1 d . . .
H32 H 0.1452 0.2118 0.0288 0.049 Uiso 1 1 calc R . .
C33 C 0.21169(12) 0.34485(18) 0.08377(16) 0.0291(5) Uani 1 1 d . . .
C34 C 0.19821(15) 0.3444(2) 0.01511(19) 0.0395(7) Uani 1 1 d . . .
H34 H 0.2069 0.3001 -0.0010 0.047 Uiso 1 1 calc R . .
C35 C 0.17228(18) 0.4081(3) -0.0297(2) 0.0504(10) Uani 1 1 d . . .
H35 H 0.1634 0.4073 -0.0760 0.061 Uiso 1 1 calc R . .
C36 C 0.15947(18) 0.4727(3) -0.0062(3) 0.0529(10) Uani 1 1 d . . .
H36 H 0.1418 0.5161 -0.0367 0.063 Uiso 1 1 calc R . .
C37 C 0.17234(16) 0.4742(2) 0.0614(2) 0.0430(8) Uani 1 1 d . . .
H37 H 0.1635 0.5187 0.0770 0.052 Uiso 1 1 calc R . .
C38 C 0.19832(13) 0.41057(19) 0.10636(18) 0.0320(6) Uani 1 1 d . . .
H38 H 0.2070 0.4118 0.1526 0.038 Uiso 1 1 calc R . .
C39 C 0.30918(12) 0.26442(18) 0.17166(17) 0.0303(5) Uani 1 1 d . . .
C40 C 0.32305(14) 0.2979(2) 0.13050(19) 0.0381(7) Uani 1 1 d . . .
H40 H 0.2990 0.3253 0.0886 0.046 Uiso 1 1 calc R . .
C41 C 0.37210(17) 0.2909(3) 0.1513(2) 0.0527(10) Uani 1 1 d . . .
H41 H 0.3816 0.3136 0.1235 0.063 Uiso 1 1 calc R . .
C42 C 0.40755(18) 0.2509(4) 0.2123(3) 0.0579(12) Uani 1 1 d . . .
H42 H 0.4411 0.2463 0.2260 0.069 Uiso 1 1 calc R . .
C43 C 0.39405(17) 0.2175(4) 0.2536(3) 0.0559(11) Uani 1 1 d . . .
H43 H 0.4182 0.1896 0.2951 0.067 Uiso 1 1 calc R . .
C44 C 0.34494(15) 0.2252(3) 0.2335(2) 0.0434(8) Uani 1 1 d . . .
H44 H 0.3358 0.2036 0.2620 0.052 Uiso 1 1 calc R . .
C45 C 0.0723(4) 0.8667(7) 0.1116(5) 0.106(3) Uiso 1 1 d . . .
H45A H 0.0577 0.8128 0.1032 0.127 Uiso 1 1 calc R . .
H45B H 0.1087 0.8638 0.1490 0.127 Uiso 1 1 calc R . .
C46 C 0.5424(5) 0.1605(8) 0.4098(6) 0.121(3) Uiso 1 1 d . . .
H46A H 0.5212 0.1388 0.4235 0.145 Uiso 1 1 calc R . .
H46B H 0.5775 0.1485 0.4488 0.145 Uiso 1 1 calc R . .
C47 C 0.0000 0.0247(7) 0.2500 0.083(3) Uiso 1 2 d S . .
H47A H 0.0217 0.0600 0.2445 0.100 Uiso 0.50 1 calc PR . .
H47B H -0.0217 0.0600 0.2555 0.100 Uiso 0.50 1 calc PR . .
B1 B 0.41209(17) 0.1035(3) 0.4058(3) 0.0419(8) Uani 1 1 d . . .
Cl1 Cl 0.29534(3) 0.36709(4) 0.29013(4) 0.03162(15) Uani 1 1 d . . .
Cl2 Cl 0.05939(14) 0.9129(2) 0.0237(4) 0.238(3) Uani 1 1 d . . .
Cl3 Cl 0.0491(2) 0.9185(2) 0.1290(5) 0.277(4) Uani 1 1 d . . .
Cl4 Cl 0.53749(13) 0.2480(3) 0.4099(3) 0.1801(19) Uani 1 1 d . . .
Cl5 Cl 0.52962(11) 0.1006(4) 0.33845(16) 0.182(2) Uani 1 1 d . . .
Cl6 Cl 0.0342(4) -0.0153(10) 0.3192(7) 0.429(9) Uani 1 1 d . . .
F1 F 0.36113(9) 0.08792(18) 0.35698(14) 0.0530(6) Uani 1 1 d . . .
F2 F 0.41917(14) 0.18538(17) 0.40921(17) 0.0669(8) Uani 1 1 d . . .
F3 F 0.42698(11) 0.0747(2) 0.47054(15) 0.0643(8) Uani 1 1 d . . .
F4 F 0.43832(13) 0.0676(2) 0.3833(2) 0.0748(9) Uani 1 1 d . . .
N1 N 0.19203(10) 0.10533(14) 0.19504(14) 0.0283(5) Uani 1 1 d . . .
N2 N 0.06601(13) 0.3032(2) 0.0884(2) 0.0609(12) Uani 1 1 d . . .
P1 P 0.22438(3) 0.26352(4) 0.32510(4) 0.02394(13) Uani 1 1 d . . .
P2 P 0.24431(3) 0.26213(4) 0.14316(4) 0.02507(14) Uani 1 1 d . . .
Pd1 Pd 0.236076(7) 0.263970(11) 0.235739(10) 0.02139(7) Uani 1 1 d . . .

loop_
_atom_site_aniso_label
_atom_site_aniso_U_11
_atom_site_aniso_U_22
_atom_site_aniso_U_33
_atom_site_aniso_U_23
_atom_site_aniso_U_13
_atom_site_aniso_U_12
C1 0.0280(12) 0.0198(10) 0.0246(11) -0.0016(9) 0.0128(10) -0.0026(9)
C2 0.0276(13) 0.0230(12) 0.0306(13) -0.0021(10) 0.0076(11) -0.0029(10)
C3 0.0276(14) 0.0275(14) 0.0395(17) -0.0009(12) 0.0062(13) -0.0010(11)
C4 0.051(3) 0.040(2) 0.080(4) 0.003(2) 0.011(2) 0.0098(19)
C5 0.033(2) 0.062(3) 0.144(8) 0.001(4) 0.003(3) -0.001(2)
C6 0.0334(15) 0.0273(14) 0.0441(18) -0.0051(13) 0.0091(14) -0.0084(12)
C7 0.0344(15) 0.0213(12) 0.0401(16) -0.0055(11) 0.0147(13) -0.0068(11)
C8 0.0343(15) 0.0210(12) 0.0408(16) -0.0003(11) 0.0186(13) 0.0020(10)
C9 0.0424(16) 0.0233(12) 0.0334(14) -0.0003(10) 0.0252(13) -0.0027(11)
C10 0.0426(17) 0.0361(16) 0.0350(16) 0.0022(13) 0.0173(14) -0.0123(14)
C11 0.056(2) 0.053(2) 0.046(2) -0.0010(18) 0.0245(19) -0.026(2)
C12 0.075(3) 0.0317(17) 0.072(3) -0.0056(18) 0.053(3) -0.0165(18)
C13 0.072(3) 0.0279(16) 0.078(3) 0.0094(17) 0.056(3) 0.0044(17)
C14 0.049(2) 0.0272(14) 0.062(2) 0.0099(14) 0.0392(19) 0.0054(13)
C15 0.0294(12) 0.0240(11) 0.0292(12) 0.0005(9) 0.0167(11) 0.0016(9)
C16 0.0365(15) 0.0249(12) 0.0341(14) 0.0023(10) 0.0200(12) 0.0033(11)
C17 0.0426(18) 0.0300(14) 0.0410(17) 0.0033(13) 0.0193(15) 0.0097(13)
C18 0.0384(17) 0.0426(19) 0.054(2) -0.0055(16) 0.0235(17) 0.0102(15)
C19 0.051(2) 0.051(2) 0.070(3) -0.005(2) 0.045(2) 0.0058(18)
C20 0.0466(19) 0.0367(16) 0.051(2) 0.0005(15) 0.0350(17) 0.0017(14)
C21 0.0307(13) 0.0283(12) 0.0229(11) 0.0003(9) 0.0135(10) -0.0012(10)
C22 0.0330(16) 0.057(2) 0.0308(15) -0.0007(14) 0.0161(13) 0.0051(14)
C23 0.0338(18) 0.079(3) 0.0375(19) 0.0068(19) 0.0151(16) 0.0090(18)
C24 0.0412(19) 0.069(3) 0.0274(15) 0.0032(16) 0.0114(14) -0.0063(18)
C25 0.0488(19) 0.0471(19) 0.0239(13) -0.0015(13) 0.0172(14) -0.0061(16)
C26 0.0421(16) 0.0314(14) 0.0262(13) 0.0006(10) 0.0200(12) 0.0008(12)
C27 0.0428(16) 0.0259(12) 0.0288(13) -0.0031(10) 0.0222(12) -0.0005(11)
C28 0.056(2) 0.0305(15) 0.0463(19) -0.0068(14) 0.0307(18) 0.0049(15)
C29 0.082(3) 0.0317(18) 0.064(3) -0.0118(18) 0.046(3) 0.0038(19)
C30 0.086(3) 0.0353(18) 0.050(2) -0.0192(17) 0.040(2) -0.015(2)
C31 0.064(3) 0.043(2) 0.0384(18) -0.0155(16) 0.0240(18) -0.0160(19)
C32 0.0454(18) 0.0362(16) 0.0330(15) -0.0085(13) 0.0176(14) -0.0047(14)
C33 0.0326(13) 0.0255(12) 0.0278(12) 0.0016(10) 0.0167(11) 0.0020(10)
C34 0.0474(19) 0.0408(17) 0.0321(15) 0.0058(13) 0.0241(14) 0.0087(14)
C35 0.055(2) 0.058(2) 0.0356(17) 0.0162(17) 0.0244(17) 0.0144(19)
C36 0.058(2) 0.046(2) 0.053(2) 0.0226(18) 0.031(2) 0.0200(19)
C37 0.048(2) 0.0314(15) 0.052(2) 0.0118(14) 0.0310(18) 0.0133(14)
C38 0.0358(14) 0.0265(13) 0.0352(14) 0.0014(11) 0.0215(13) 0.0026(11)
C39 0.0321(14) 0.0301(14) 0.0305(13) -0.0007(10) 0.0191(12) 0.0013(10)
C40 0.0395(16) 0.0433(18) 0.0357(15) 0.0005(13) 0.0241(14) -0.0016(14)
C41 0.047(2) 0.073(3) 0.052(2) 0.003(2) 0.037(2) -0.002(2)
C42 0.039(2) 0.085(3) 0.058(3) 0.005(2) 0.033(2) 0.008(2)
C43 0.0373(19) 0.078(3) 0.050(2) 0.015(2) 0.0246(18) 0.018(2)
C44 0.0370(17) 0.055(2) 0.0416(18) 0.0127(16) 0.0246(15) 0.0095(15)
B1 0.0382(19) 0.0351(18) 0.047(2) -0.0026(16) 0.0217(17) -0.0049(15)
Cl1 0.0303(3) 0.0240(3) 0.0359(3) -0.0055(2) 0.0165(3) -0.0073(2)
Cl2 0.126(2) 0.118(2) 0.402(8) -0.129(4) 0.115(4) -0.075(2)
Cl3 0.189(4) 0.0818(19) 0.549(12) 0.015(4) 0.206(6) -0.017(2)
Cl4 0.0922(19) 0.257(5) 0.173(4) 0.006(3) 0.066(2) -0.031(2)
Cl5 0.0998(18) 0.350(6) 0.1034(19) 0.013(3) 0.0628(16) -0.005(3)
Cl6 0.313(9) 0.562(19) 0.441(13) 0.361(15) 0.235(9) 0.155(11)
F1 0.0373(11) 0.0674(17) 0.0453(13) -0.0043(12) 0.0188(10) -0.0078(11)
F2 0.100(2) 0.0380(13) 0.0678(18) -0.0097(12) 0.0517(18) -0.0202(15)
F3 0.0529(15) 0.0670(18) 0.0468(14) 0.0134(13) 0.0138(12) -0.0060(13)
F4 0.0627(18) 0.066(2) 0.113(3) -0.0100(19) 0.061(2) -0.0016(15)
N1 0.0289(11) 0.0190(9) 0.0321(12) -0.0019(8) 0.0148(10) -0.0030(8)
N2 0.0327(15) 0.0354(16) 0.068(2) 0.0016(16) 0.0027(16) 0.0036(12)
P1 0.0274(3) 0.0205(3) 0.0238(3) -0.0004(2) 0.0148(3) -0.0010(2)
P2 0.0299(3) 0.0215(3) 0.0240(3) -0.0009(2) 0.0157(3) 0.0010(2)
Pd1 0.02333(10) 0.01717(10) 0.02167(10) -0.00144(6) 0.01187(8) -0.00148(6)

loop_
_atom_type_symbol
_atom_type_description
_atom_type_scat_dispersion_real
_atom_type_scat_dispersion_imag
_atom_type_scat_source
C C 0.0033 0.0016 'International Tables Vol C Tables 4.2.6.8 and 6.1.1.4'
H H 0.0000 0.0000 'International Tables Vol C Tables 4.2.6.8 and 6.1.1.4'
B B 0.0013 0.0007 'International Tables Vol C Tables 4.2.6.8 and 6.1.1.4'
Cl Cl 0.1484 0.1585 'International Tables Vol C Tables 4.2.6.8 and 6.1.1.4'
F F 0.0171 0.0103 'International Tables Vol C Tables 4.2.6.8 and 6.1.1.4'
N N 0.0061 0.0033 'International Tables Vol C Tables 4.2.6.8 and 6.1.1.4'
P P 0.1023 0.0942 'International Tables Vol C Tables 4.2.6.8 and 6.1.1.4'
Pd Pd -0.9988 1.0072 'International Tables Vol C Tables 4.2.6.8 and 6.1.1.4'

loop_
_exptl_crystal_face_index_h
_exptl_crystal_face_index_k
_exptl_crystal_face_index_l
_exptl_crystal_face_perp_dist
0 1 0 0.1300
0 -1 0 0.1300
1 0 0 0.1000
-1 0 0 0.1000
0 0 -1 0.1300
0 0 1 0.1300

loop_
_geom_angle_atom_site_label_1
_geom_angle_atom_site_label_2
_geom_angle_atom_site_label_3
_geom_angle
_geom_angle_site_symmetry_1
_geom_angle_site_symmetry_3
_geom_angle_publ_flag
N1 C1 C2 110.8(2) . . y
N1 C1 Pd1 122.8(2) . . y
C2 C1 Pd1 126.5(2) . . y
C3 C2 C1 119.3(3) . . y
C3 C2 C6 132.6(3) . . y
C1 C2 C6 108.0(3) . . y
N2 C3 C2 131.3(3) . . y
C2 C6 C7 103.6(3) . . y
N1 C7 C6 104.1(2) . . y
C10 C9 C14 118.7(3) . . y
C10 C9 P1 120.9(3) . . y
C14 C9 P1 120.2(3) . . y
C9 C10 C11 119.9(4) . . y
C12 C11 C10 121.2(4) . . y
C11 C12 C13 119.2(4) . . y
C12 C13 C14 120.5(4) . . y
C13 C14 C9 120.5(4) . . y
C16 C15 C20 118.8(3) . . y
C16 C15 P1 119.4(2) . . y
C20 C15 P1 121.8(2) . . y
C15 C16 C17 120.9(3) . . y
C18 C17 C16 119.9(4) . . y
C17 C18 C19 119.8(3) . . y
C20 C19 C18 120.6(4) . . y
C19 C20 C15 119.9(4) . . y
C22 C21 C26 119.4(3) . . y
C22 C21 P1 118.6(2) . . y
C26 C21 P1 121.9(3) . . y
C21 C22 C23 120.2(4) . . y
C24 C23 C22 119.9(4) . . y
C23 C24 C25 120.8(4) . . y
C24 C25 C26 119.7(4) . . y
C25 C26 C21 120.0(3) . . y
C28 C27 C32 119.1(3) . . y
C28 C27 P2 121.3(3) . . y
C32 C27 P2 119.3(3) . . y
C27 C28 C29 120.7(4) . . y
C30 C29 C28 120.4(4) . . y
C29 C30 C31 119.9(4) . . y
C32 C31 C30 120.5(4) . . y
C31 C32 C27 119.5(4) . . y
C38 C33 C34 118.7(3) . . y
C38 C33 P2 119.2(2) . . y
C34 C33 P2 122.1(2) . . y
C35 C34 C33 120.8(4) . . y
C36 C35 C34 119.6(4) . . y
C37 C36 C35 120.5(4) . . y
C36 C37 C38 120.0(4) . . y
C37 C38 C33 120.4(3) . . y
C44 C39 C40 119.8(3) . . y
C44 C39 P2 118.0(3) . . y
C40 C39 P2 122.0(3) . . y
C41 C40 C39 119.6(4) . . y
C40 C41 C42 120.7(4) . . y
C41 C42 C43 120.1(4) . . y
C44 C43 C42 119.6(4) . . y
C43 C44 C39 120.3(4) . . y
Cl3 C45 Cl2 103.7(7) . . y
Cl4 C46 Cl5 126.6(8) . . y
Cl6 C47 Cl6 126.6(17) . 2 y
F4 B1 F3 111.4(4) . . y
F4 B1 F2 109.6(4) . . y
F3 B1 F2 109.9(4) . . y
F4 B1 F1 108.4(4) . . y
F3 B1 F1 109.2(4) . . y
F2 B1 F1 108.2(4) . . y
C1 N1 C8 126.3(3) . . y
C1 N1 C7 113.4(3) . . y
C8 N1 C7 120.3(2) . . y
C3 N2 C5 123.2(4) . . y
C3 N2 C4 120.2(4) . . y
C5 N2 C4 115.6(4) . . y
C21 P1 C15 106.84(14) . . y
C21 P1 C9 103.71(15) . . y
C15 P1 C9 105.04(15) . . y
C21 P1 Pd1 113.21(11) . . y
C15 P1 Pd1 111.63(10) . . y
C9 P1 Pd1 115.60(10) . . y
C33 P2 C39 107.93(15) . . y
C33 P2 C27 104.18(15) . . y
C39 P2 C27 103.45(15) . . y
C33 P2 Pd1 111.75(10) . . y
C39 P2 Pd1 113.29(11) . . y
C27 P2 Pd1 115.43(11) . . y
C1 Pd1 P2 89.37(9) . . y
C1 Pd1 P1 88.34(9) . . y
P2 Pd1 P1 177.54(3) . . y
C1 Pd1 Cl1 176.20(9) . . y
P2 Pd1 Cl1 90.69(3) . . y
P1 Pd1 Cl1 91.54(3) . . y

loop_
_geom_bond_atom_site_label_1
_geom_bond_atom_site_label_2
_geom_bond_distance
_geom_bond_site_symmetry_2
_geom_bond_publ_flag
C1 N1 1.323(4) . y
C1 C2 1.430(4) . y
C1 Pd1 1.983(3) . y
C2 C3 1.376(5) . y
C2 C6 1.530(4) . y
C3 N2 1.335(5) . y
C4 N2 1.466(6) . y
C5 N2 1.453(7) . y
C6 C7 1.544(5) . y
C7 N1 1.476(4) . y
C8 N1 1.450(4) . y
C9 C10 1.394(5) . y
C9 C14 1.396(5) . y
C9 P1 1.831(3) . y
C10 C11 1.398(5) . y
C11 C12 1.377(7) . y
C12 C13 1.382(7) . y
C13 C14 1.396(5) . y
C15 C16 1.391(4) . y
C15 C20 1.403(5) . y
C15 P1 1.821(3) . y
C16 C17 1.398(5) . y
C17 C18 1.378(6) . y
C18 C19 1.394(7) . y
C19 C20 1.392(6) . y
C21 C22 1.392(5) . y
C21 C26 1.396(4) . y
C21 P1 1.820(3) . y
C22 C23 1.393(6) . y
C23 C24 1.378(7) . y
C24 C25 1.382(7) . y
C25 C26 1.396(5) . y
C27 C28 1.389(5) . y
C27 C32 1.409(5) . y
C27 P2 1.828(3) . y
C28 C29 1.394(6) . y
C29 C30 1.367(8) . y
C30 C31 1.399(7) . y
C31 C32 1.392(5) . y
C33 C38 1.401(4) . y
C33 C34 1.403(5) . y
C33 P2 1.816(3) . y
C34 C35 1.393(5) . y
C35 C36 1.389(7) . y
C36 C37 1.386(6) . y
C37 C38 1.395(5) . y
C39 C44 1.394(5) . y
C39 C40 1.402(5) . y
C39 P2 1.819(3) . y
C40 C41 1.385(6) . y
C41 C42 1.388(7) . y
C42 C43 1.394(7) . y
C43 C44 1.393(6) . y
C45 Cl3 1.364(11) . y
C45 Cl2 2.008(12) . y
C46 Cl4 1.481(12) . y
C46 Cl5 1.785(13) . y
C47 Cl6 1.496(10) . y
C47 Cl6 1.496(10) 2 y
B1 F4 1.380(6) . y
B1 F3 1.388(6) . y
B1 F2 1.392(5) . y
B1 F1 1.395(5) . y
Cl1 Pd1 2.3522(7) . y
P1 Pd1 2.3402(8) . y
P2 Pd1 2.3398(8) . y
